data_4102958
loop_
_publ_author_name
'Wenjun Liu'
'Weijie Huang'
'Maren Pink'
'Dongwhan Lee'

_publ_section_title
;
 Layer-by-Layer Synthesis of Metal-Containing Conducting Polymers: Caged
 Metal Centers for Interlayer Charge Transport
;
_journal_name_full 'Journal of the American Chemical Society'
_journal_page_first 11844
_journal_page_last 11846
_journal_paper_doi 10.1021/ja104038s
_journal_volume 132
_journal_year 2010
_chemical_formula_moiety 'C34 H34 B2 Co N6 O6 S4, C H Cl3'
_chemical_formula_sum 'C35 H35 B2 Cl3 Co N6 O6 S4'
_chemical_formula_weight 950.83
_chemical_name_systematic
; 
 ? 
;
_space_group_IT_number 19
_symmetry_cell_setting orthorhombic
_symmetry_space_group_name_Hall 'P 2ac 2ab'
_symmetry_space_group_name_H-M 'P 21 21 21'
_atom_sites_solution_hydrogens geom
_atom_sites_solution_primary direct
_atom_sites_solution_secondary difmap
_audit_creation_method SHELXL-97
_cell_angle_alpha 90.00
_cell_angle_beta 90.00
_cell_angle_gamma 90.00
_cell_formula_units_Z 8
_cell_length_a 13.773(2)
_cell_length_b 24.303(4)
_cell_length_c 24.367(4)
_cell_measurement_reflns_used 9059
_cell_measurement_temperature 150(2)
_cell_measurement_theta_max 25.33
_cell_measurement_theta_min 2.38
_cell_volume 8156(2)
_computing_cell_refinement 'APEX II v2009.5.0 (Bruker, 2009)'
_computing_data_collection 'APEX II v2009.5.0 (Bruker, 2009)'
_computing_data_reduction 'APEX II v2009.5.0 (Bruker, 2009)'
_computing_molecular_graphics 'SHELXTL (Bruker, 2008)'
_computing_publication_material 'SHELXTL (Bruker, 2008)'
_computing_structure_refinement 'SHELXL-97 (Sheldrick, 2008)'
_computing_structure_solution 'SIR-2004 (Burla et al., 2005)'
_diffrn_ambient_temperature 150(2)
_diffrn_detector 'CCD area detector'
_diffrn_detector_area_resol_mean 83.33
_diffrn_detector_type 'Bruker APEXII'
_diffrn_measured_fraction_theta_full 0.994
_diffrn_measured_fraction_theta_max 0.994
_diffrn_measurement_details '0.30 degree frames measured for 60 seconds each'
_diffrn_measurement_device 'APEX Kappa Duo'
_diffrn_measurement_device_type Kappa
_diffrn_measurement_method 'omega and phi scans'
_diffrn_radiation_monochromator graphite
_diffrn_radiation_source 'fine-focus sealed tube'
_diffrn_radiation_type MoK\a
_diffrn_radiation_wavelength 0.71073
_diffrn_reflns_av_R_equivalents 0.0765
_diffrn_reflns_av_sigmaI/netI 0.0912
_diffrn_reflns_limit_h_max 17
_diffrn_reflns_limit_h_min -15
_diffrn_reflns_limit_k_max 30
_diffrn_reflns_limit_k_min -22
_diffrn_reflns_limit_l_max 30
_diffrn_reflns_limit_l_min -30
_diffrn_reflns_number 61343
_diffrn_reflns_theta_full 26.51
_diffrn_reflns_theta_max 26.51
_diffrn_reflns_theta_min 1.18
_exptl_absorpt_coefficient_mu 0.875
_exptl_absorpt_correction_T_max 0.9576
_exptl_absorpt_correction_T_min 0.8109
_exptl_absorpt_correction_type multi-scan
_exptl_absorpt_process_details 'SADABS, R. Blessing; 1995'
_exptl_crystal_colour orange
_exptl_crystal_density_diffrn 1.549
_exptl_crystal_density_method 'not measured'
_exptl_crystal_description plate
_exptl_crystal_F_000 3896
_exptl_crystal_size_max 0.25
_exptl_crystal_size_mid 0.22
_exptl_crystal_size_min 0.05
_refine_diff_density_max 0.962
_refine_diff_density_min -0.806
_refine_diff_density_rms 0.102
_refine_ls_abs_structure_details 'Flack H D (1983), Acta Cryst. A39, 876-881'
_refine_ls_abs_structure_Flack 0.07(2)
_refine_ls_extinction_method none
_refine_ls_goodness_of_fit_ref 1.025
_refine_ls_hydrogen_treatment constr
_refine_ls_matrix_type full
_refine_ls_number_parameters 1062
_refine_ls_number_reflns 16808
_refine_ls_number_restraints 441
_refine_ls_restrained_S_all 1.021
_refine_ls_R_factor_all 0.1098
_refine_ls_R_factor_gt 0.0649
_refine_ls_shift/su_max 0.001
_refine_ls_shift/su_mean 0.000
_refine_ls_structure_factor_coef Fsqd
_refine_ls_weighting_details 'calc w=1/[\s^2^(Fo^2^)+(0.0869P)^2^+10.9322P] where P=(Fo^2^+2Fc^2^)/3'
_refine_ls_weighting_scheme calc
_refine_ls_wR_factor_gt 0.1520
_refine_ls_wR_factor_ref 0.1766
_reflns_number_gt 11496
_reflns_number_total 16808
_reflns_threshold_expression >2sigma(I)
_cod_data_source_file ja104038s_si_002.cif
_cod_data_source_block 10003
_cod_database_code 4102958

loop_
_symmetry_equiv_pos_as_xyz
'x, y, z'
'-x+1/2, -y, z+1/2'
'x+1/2, -y+1/2, -z'
'-x, y+1/2, -z+1/2'

loop_
_atom_site_label
_atom_site_type_symbol
_atom_site_fract_x
_atom_site_fract_y
_atom_site_fract_z
_atom_site_U_iso_or_equiv
_atom_site_adp_type
_atom_site_occupancy
_atom_site_symmetry_multiplicity
_atom_site_calc_flag
_atom_site_refinement_flags
_atom_site_disorder_assembly
_atom_site_disorder_group
Co1 Co 0.06619(7) 0.72084(3) 0.73880(4) 0.0323(2) Uani 1 1 d . . .
S1A S -0.47956(14) 0.71085(7) 0.52866(7) 0.0356(4) Uani 1 1 d D . .
S2A S -0.28988(12) 0.72939(6) 0.61283(7) 0.0252(4) Uani 1 1 d . . .
S3A S 0.40533(13) 0.69099(7) 0.87573(7) 0.0322(4) Uani 1 1 d . A .
O1A O -0.1467(3) 0.71115(16) 0.72381(17) 0.0235(10) Uani 1 1 d . . .
O2A O -0.0595(3) 0.72659(16) 0.63758(16) 0.0239(9) Uani 1 1 d . . .
O3A O -0.0748(3) 0.80157(16) 0.70531(16) 0.0234(9) Uani 1 1 d . . .
O4A O 0.2649(3) 0.67160(18) 0.73168(18) 0.0284(10) Uani 1 1 d . . .
O5A O 0.1745(3) 0.64970(17) 0.81592(17) 0.0248(10) Uani 1 1 d . . .
O6A O 0.2420(3) 0.74244(17) 0.80193(18) 0.0291(11) Uani 1 1 d . . .
N1A N -0.0668(4) 0.69239(18) 0.75111(19) 0.0210(11) Uani 1 1 d . . .
N2A N 0.0280(4) 0.7106(2) 0.6589(2) 0.0227(12) Uani 1 1 d . . .
N3A N 0.0085(4) 0.7910(2) 0.7318(2) 0.0219(11) Uani 1 1 d . . .
N4A N 0.1810(4) 0.6853(2) 0.7032(2) 0.0234(12) Uani 1 1 d . . .
N5A N 0.0849(4) 0.6638(2) 0.7946(2) 0.0219(11) Uani 1 1 d . . .
N6A N 0.1588(4) 0.7631(2) 0.7777(2) 0.0271(13) Uani 1 1 d . . .
B1A B -0.1217(5) 0.7525(3) 0.6803(3) 0.0190(14) Uani 1 1 d . . .
B2A B 0.2573(6) 0.6829(3) 0.7910(3) 0.0260(17) Uani 1 1 d . . .
C1A C -0.5932(4) 0.7303(2) 0.5089(3) 0.0344(16) Uani 1 1 d D . .
H1A H -0.6325 0.7100 0.4840 0.041 Uiso 1 1 calc R . .
C2A C -0.6208(5) 0.7782(3) 0.5328(3) 0.0396(18) Uani 1 1 d D . .
H2A H -0.6825 0.7947 0.5268 0.048 Uiso 1 1 calc R . .
C3A C -0.5493(4) 0.8014(2) 0.5675(2) 0.0284(15) Uani 1 1 d D . .
H3A H -0.5563 0.8353 0.5866 0.034 Uiso 1 1 calc R . .
C4A C -0.4665(4) 0.7677(2) 0.5701(2) 0.0228(14) Uani 1 1 d D . .
C5A C -0.3784(5) 0.7786(2) 0.6018(2) 0.0229(14) Uani 1 1 d . . .
C6A C -0.3524(5) 0.8261(2) 0.6265(3) 0.0252(14) Uani 1 1 d . . .
H6A H -0.3904 0.8587 0.6248 0.030 Uiso 1 1 calc R . .
C7A C -0.2619(5) 0.8225(2) 0.6554(3) 0.0233(14) Uani 1 1 d . . .
H7A H -0.2345 0.8524 0.6752 0.028 Uiso 1 1 calc R . .
C8A C -0.2198(5) 0.7731(2) 0.6520(2) 0.0202(13) Uani 1 1 d . . .
C9A C -0.0788(5) 0.6519(2) 0.7846(3) 0.0243(14) Uani 1 1 d . . .
C10A C -0.1725(5) 0.6235(3) 0.7963(3) 0.0301(16) Uani 1 1 d . . .
H10A H -0.2110 0.6207 0.7622 0.036 Uiso 1 1 calc R . .
H10B H -0.2104 0.6453 0.8232 0.036 Uiso 1 1 calc R . .
C11A C -0.1542(5) 0.5657(3) 0.8195(3) 0.0383(18) Uani 1 1 d . . .
H11A H -0.2163 0.5490 0.8313 0.046 Uiso 1 1 calc R . .
H11B H -0.1253 0.5419 0.7908 0.046 Uiso 1 1 calc R . .
C12A C -0.0848(5) 0.5698(3) 0.8686(3) 0.044(2) Uani 1 1 d . . .
H12A H -0.0805 0.5336 0.8870 0.053 Uiso 1 1 calc R . .
H12B H -0.1108 0.5967 0.8954 0.053 Uiso 1 1 calc R . .
C13A C 0.0170(5) 0.5880(3) 0.8501(3) 0.0328(17) Uani 1 1 d . . .
H13A H 0.0556 0.5989 0.8825 0.039 Uiso 1 1 calc R . .
H13B H 0.0503 0.5567 0.8321 0.039 Uiso 1 1 calc R . .
C14A C 0.0111(5) 0.6351(2) 0.8112(3) 0.0248(14) Uani 1 1 d . . .
C15A C 0.0541(5) 0.8322(2) 0.7558(2) 0.0227(14) Uani 1 1 d . . .
C16A C 0.0194(5) 0.8903(2) 0.7533(3) 0.0279(15) Uani 1 1 d . . .
H16A H -0.0384 0.8946 0.7770 0.033 Uiso 1 1 calc R . .
H16B H 0.0004 0.8994 0.7152 0.033 Uiso 1 1 calc R . .
C17A C 0.0995(5) 0.9293(2) 0.7723(3) 0.0277(15) Uani 1 1 d . . .
H17A H 0.1480 0.9336 0.7427 0.033 Uiso 1 1 calc R . .
H17B H 0.0711 0.9660 0.7799 0.033 Uiso 1 1 calc R . .
C18A C 0.1496(5) 0.9081(3) 0.8238(3) 0.0343(17) Uani 1 1 d . . .
H18A H 0.1004 0.9008 0.8525 0.041 Uiso 1 1 calc R . .
H18B H 0.1948 0.9364 0.8378 0.041 Uiso 1 1 calc R . .
C19A C 0.2057(5) 0.8553(3) 0.8118(3) 0.0286(15) Uani 1 1 d . . .
H19A H 0.2633 0.8639 0.7890 0.034 Uiso 1 1 calc R . .
H19B H 0.2284 0.8387 0.8466 0.034 Uiso 1 1 calc R . .
C20A C 0.1429(5) 0.8159(2) 0.7825(3) 0.0242(14) Uani 1 1 d . . .
C21A C 0.0876(5) 0.6868(2) 0.6257(2) 0.0213(13) Uani 1 1 d . . .
C22A C 0.0689(5) 0.6739(3) 0.5668(2) 0.0264(14) Uani 1 1 d . . .
H22A H 0.0382 0.7062 0.5491 0.032 Uiso 1 1 calc R . .
H22B H 0.0228 0.6427 0.5645 0.032 Uiso 1 1 calc R . .
C23A C 0.1633(5) 0.6589(3) 0.5354(3) 0.0356(17) Uani 1 1 d . . .
H23A H 0.1469 0.6432 0.4991 0.043 Uiso 1 1 calc R . .
H23B H 0.2030 0.6923 0.5296 0.043 Uiso 1 1 calc R . .
C24A C 0.2202(6) 0.6173(3) 0.5687(3) 0.042(2) Uani 1 1 d . . .
H24A H 0.2760 0.6041 0.5467 0.051 Uiso 1 1 calc R . .
H24B H 0.1782 0.5852 0.5767 0.051 Uiso 1 1 calc R . .
C25A C 0.2575(5) 0.6411(3) 0.6224(3) 0.0314(16) Uani 1 1 d . . .
H25A H 0.2827 0.6110 0.6458 0.038 Uiso 1 1 calc R . .
H25B H 0.3117 0.6667 0.6147 0.038 Uiso 1 1 calc R . .
C26A C 0.1785(5) 0.6714(2) 0.6529(3) 0.0236(14) Uani 1 1 d . . .
C27A C 0.3536(5) 0.6621(3) 0.8183(3) 0.0266(15) Uani 1 1 d . . .
C28A C 0.4067(5) 0.6174(3) 0.8028(3) 0.0283(15) Uani 1 1 d . . .
H28A H 0.3898 0.5951 0.7722 0.034 Uiso 1 1 calc R . .
C29A C 0.4881(5) 0.6070(3) 0.8354(3) 0.0381(18) Uani 1 1 d . A .
H29A H 0.5316 0.5773 0.8290 0.046 Uiso 1 1 calc R . .
C30A C 0.4990(5) 0.6436(3) 0.8775(3) 0.0354(17) Uani 1 1 d . . .
C31A C 0.5728(5) 0.6446(3) 0.9176(3) 0.0638(11) Uani 0.764(7) 1 d PDU A 1
C32A C 0.5773(8) 0.6802(5) 0.9628(5) 0.0666(12) Uani 0.764(7) 1 d PDU A 1
H32A H 0.5266 0.7051 0.9721 0.080 Uiso 0.764(7) 1 calc PR A 1
C33A C 0.6650(8) 0.6757(5) 0.9934(5) 0.0713(13) Uani 0.764(7) 1 d PDU A 1
H33A H 0.6827 0.7000 1.0223 0.086 Uiso 0.764(7) 1 calc PR A 1
C34A C 0.7204(8) 0.6326(5) 0.9766(4) 0.0689(13) Uani 0.764(7) 1 d PDU A 1
H34A H 0.7799 0.6215 0.9929 0.083 Uiso 0.764(7) 1 calc PR A 1
S4A S 0.6668(2) 0.60152(14) 0.92192(15) 0.0665(9) Uani 0.764(7) 1 d PDU A 1
C31D C 0.5728(5) 0.6446(3) 0.9176(3) 0.0638(11) Uani 0.236(7) 1 d PDU A 2
C32D C 0.6360(16) 0.5996(6) 0.9237(12) 0.0665(9) Uani 0.236(7) 1 d PDU A 2
H32D H 0.6289 0.5653 0.9054 0.080 Uiso 0.236(7) 1 calc PR A 2
C33D C 0.7118(16) 0.6124(8) 0.9609(13) 0.0689(13) Uani 0.236(7) 1 d PDU A 2
H33D H 0.7641 0.5881 0.9686 0.083 Uiso 0.236(7) 1 calc PR A 2
C34D C 0.7025(16) 0.6629(9) 0.9845(12) 0.0713(13) Uani 0.236(7) 1 d PDU A 2
H34D H 0.7459 0.6776 1.0110 0.086 Uiso 0.236(7) 1 calc PR A 2
S4D S 0.6019(8) 0.6962(4) 0.9599(4) 0.0666(12) Uani 0.236(7) 1 d PDU A 2
Co2 Co 0.43327(7) 0.44243(3) 0.75902(4) 0.0293(2) Uani 1 1 d . . .
S1B S 0.96412(13) 0.45041(7) 0.97338(7) 0.0289(4) Uani 1 1 d D . .
S2B S 0.78867(11) 0.43324(6) 0.87781(6) 0.0235(3) Uani 1 1 d . . .
S3B S 0.08748(12) 0.48211(6) 0.62708(6) 0.0246(3) Uani 1 1 d . B .
O1B O 0.5617(3) 0.43394(17) 0.85863(16) 0.0259(10) Uani 1 1 d . . .
O2B O 0.5709(3) 0.35886(16) 0.79104(17) 0.0244(9) Uani 1 1 d . . .
O3B O 0.6469(3) 0.44821(17) 0.77171(17) 0.0253(10) Uani 1 1 d . . .
O4B O 0.2367(3) 0.49490(18) 0.77006(17) 0.0278(10) Uani 1 1 d . . .
O5B O 0.2538(3) 0.42386(17) 0.69917(17) 0.0253(10) Uani 1 1 d . . .
O6B O 0.3253(3) 0.51533(17) 0.68488(17) 0.0243(10) Uani 1 1 d . . .
N1B N 0.3193(4) 0.4800(2) 0.7972(2) 0.0255(12) Uani 1 1 d . . .
N2B N 0.3358(4) 0.4019(2) 0.7209(2) 0.0229(12) Uani 1 1 d . . .
N3B N 0.4138(4) 0.5008(2) 0.7051(2) 0.0232(12) Uani 1 1 d . . .
N4B N 0.4854(4) 0.37147(19) 0.7646(2) 0.0210(11) Uani 1 1 d . . .
N5B N 0.4741(4) 0.45229(19) 0.8385(2) 0.0215(11) Uani 1 1 d . . .
N6B N 0.5661(4) 0.46902(19) 0.7455(2) 0.0238(11) Uani 1 1 d . . .
B1B B 0.6218(5) 0.4073(3) 0.8146(3) 0.0233(16) Uani 1 1 d . . .
B2B B 0.2435(5) 0.4837(3) 0.7106(3) 0.0204(15) Uani 1 1 d . . .
C1B C 1.0866(4) 0.4448(3) 0.9825(2) 0.0314(15) Uani 1 1 d D . .
H1B H 1.1230 0.4660 1.0080 0.038 Uiso 1 1 calc R . .
C2B C 1.1255(4) 0.4061(3) 0.9487(3) 0.0341(16) Uani 1 1 d D . .
H2B H 1.1927 0.3973 0.9478 0.041 Uiso 1 1 calc R . .
C3B C 1.0553(4) 0.3802(2) 0.9150(2) 0.0301(15) Uani 1 1 d D . .
H3B H 1.0701 0.3521 0.8893 0.036 Uiso 1 1 calc R . .
C4B C 0.9627(4) 0.4006(2) 0.9239(2) 0.0231(13) Uani 1 1 d D . .
C5B C 0.8754(4) 0.3847(3) 0.8950(3) 0.0258(15) Uani 1 1 d . . .
C56B C 0.8494(5) 0.3347(2) 0.8746(3) 0.0262(15) Uani 1 1 d . . .
H6B H 0.8874 0.3024 0.8792 0.031 Uiso 1 1 calc R . .
C7B C 0.7610(5) 0.3356(2) 0.8459(3) 0.0246(14) Uani 1 1 d . . .
H7B H 0.7330 0.3037 0.8299 0.030 Uiso 1 1 calc R . .
C8B C 0.7183(5) 0.3868(2) 0.8428(2) 0.0218(13) Uani 1 1 d . . .
C9B C 0.4169(4) 0.4766(2) 0.8736(2) 0.0202(13) Uani 1 1 d . . .
C10B C 0.4403(5) 0.4860(3) 0.9322(2) 0.0282(14) Uani 1 1 d . . .
H10C H 0.4897 0.5155 0.9353 0.034 Uiso 1 1 calc R . .
H10D H 0.4679 0.4520 0.9483 0.034 Uiso 1 1 calc R . .
C11B C 0.3486(5) 0.5026(3) 0.9642(3) 0.0340(17) Uani 1 1 d . . .
H11C H 0.3074 0.4697 0.9701 0.041 Uiso 1 1 calc R . .
H11D H 0.3675 0.5171 1.0007 0.041 Uiso 1 1 calc R . .
C12B C 0.2910(5) 0.5458(3) 0.9338(3) 0.0355(17) Uani 1 1 d . . .
H12C H 0.3328 0.5782 0.9273 0.043 Uiso 1 1 calc R . .
H12D H 0.2357 0.5577 0.9569 0.043 Uiso 1 1 calc R . .
C13B C 0.2526(5) 0.5252(3) 0.8795(3) 0.0281(15) Uani 1 1 d . . .
H13C H 0.1954 0.5014 0.8861 0.034 Uiso 1 1 calc R . .
H13D H 0.2312 0.5569 0.8571 0.034 Uiso 1 1 calc R . .
C14B C 0.3264(5) 0.4936(2) 0.8486(2) 0.0210(13) Uani 1 1 d . . .
C15B C 0.4369(5) 0.3310(2) 0.7437(2) 0.0216(13) Uani 1 1 d . . .
C16B C 0.4695(5) 0.2720(2) 0.7443(3) 0.0288(15) Uani 1 1 d . . .
H16C H 0.4915 0.2620 0.7817 0.035 Uiso 1 1 calc R . .
H16D H 0.5250 0.2673 0.7189 0.035 Uiso 1 1 calc R . .
C17B C 0.3869(5) 0.2341(3) 0.7270(3) 0.0326(16) Uani 1 1 d . . .
H17C H 0.4130 0.1969 0.7191 0.039 Uiso 1 1 calc R . .
H17D H 0.3397 0.2307 0.7575 0.039 Uiso 1 1 calc R . .
C18B C 0.3355(6) 0.2561(3) 0.6763(3) 0.0336(17) Uani 1 1 d . . .
H18C H 0.2886 0.2283 0.6628 0.040 Uiso 1 1 calc R . .
H18D H 0.3837 0.2628 0.6469 0.040 Uiso 1 1 calc R . .
C19B C 0.2813(5) 0.3101(3) 0.6894(3) 0.0280(15) Uani 1 1 d . . .
H19C H 0.2569 0.3269 0.6550 0.034 Uiso 1 1 calc R . .
H19D H 0.2252 0.3024 0.7135 0.034 Uiso 1 1 calc R . .
C20B C 0.3491(5) 0.3485(2) 0.7170(2) 0.0229(14) Uani 1 1 d . . .
C21B C 0.5780(4) 0.5099(2) 0.7123(2) 0.0186(13) Uani 1 1 d . . .
C22B C 0.6733(5) 0.5377(3) 0.7016(3) 0.0269(15) Uani 1 1 d . . .
H22C H 0.7113 0.5160 0.6747 0.032 Uiso 1 1 calc R . .
H22D H 0.7110 0.5400 0.7361 0.032 Uiso 1 1 calc R . .
C23B C 0.6551(5) 0.5957(3) 0.6789(3) 0.0311(16) Uani 1 1 d . . .
H23C H 0.6277 0.6192 0.7083 0.037 Uiso 1 1 calc R . .
H23D H 0.7174 0.6120 0.6670 0.037 Uiso 1 1 calc R . .
C24B C 0.5854(5) 0.5940(3) 0.6308(3) 0.0333(16) Uani 1 1 d . . .
H24C H 0.6105 0.5683 0.6027 0.040 Uiso 1 1 calc R . .
H24D H 0.5811 0.6310 0.6141 0.040 Uiso 1 1 calc R . .
C25B C 0.4832(5) 0.5752(3) 0.6489(3) 0.0286(15) Uani 1 1 d . . .
H25C H 0.4494 0.6064 0.6668 0.034 Uiso 1 1 calc R . .
H25D H 0.4452 0.5644 0.6162 0.034 Uiso 1 1 calc R . .
C26B C 0.4877(5) 0.5281(2) 0.6876(2) 0.0193(13) Uani 1 1 d . . .
C27B C 0.1443(4) 0.5067(2) 0.6846(2) 0.0199(13) Uani 1 1 d . . .
C28B C 0.0951(5) 0.5515(3) 0.7041(3) 0.0259(14) Uani 1 1 d . . .
H28B H 0.1152 0.5713 0.7358 0.031 Uiso 1 1 calc R . .
C29B C 0.0121(5) 0.5658(3) 0.6735(2) 0.0255(14) Uani 1 1 d . B .
H29B H -0.0290 0.5959 0.6824 0.031 Uiso 1 1 calc R . .
C30B C -0.0031(4) 0.5320(3) 0.6295(3) 0.0228(13) Uani 1 1 d . . .
C31B C -0.0791(4) 0.5342(2) 0.5878(2) 0.0328(9) Uani 0.869(6) 1 d PDU B 1
C32B C -0.1375(7) 0.5807(3) 0.5781(4) 0.0361(10) Uani 0.869(6) 1 d PDU B 1
H32B H -0.1327 0.6144 0.5977 0.043 Uiso 0.869(6) 1 calc PR B 1
C33B C -0.2044(6) 0.5704(3) 0.5352(4) 0.0374(10) Uani 0.869(6) 1 d PDU B 1
H33B H -0.2517 0.5964 0.5237 0.045 Uiso 0.869(6) 1 calc PR B 1
C34B C -0.1947(6) 0.5197(4) 0.5122(4) 0.0366(10) Uani 0.869(6) 1 d PDU B 1
H34B H -0.2318 0.5066 0.4821 0.044 Uiso 0.869(6) 1 calc PR B 1
S4B S -0.10624(16) 0.48262(9) 0.54502(8) 0.0344(6) Uani 0.869(6) 1 d PDU B 1
C31E C -0.0791(4) 0.5342(2) 0.5878(2) 0.0328(9) Uani 0.131(6) 1 d PDU B 2
C32E C -0.096(3) 0.4992(13) 0.5428(13) 0.0344(6) Uani 0.131(6) 1 d PDU B 2
H32E H -0.0590 0.4673 0.5347 0.041 Uiso 0.131(6) 1 calc PR B 2
C33E C -0.176(3) 0.5181(18) 0.5114(17) 0.0366(10) Uani 0.131(6) 1 d PDU B 2
H33E H -0.1994 0.4994 0.4799 0.044 Uiso 0.131(6) 1 calc PR B 2
C34E C -0.215(3) 0.5657(17) 0.5306(18) 0.0374(10) Uani 0.131(6) 1 d PDU B 2
H34E H -0.2701 0.5836 0.5150 0.045 Uiso 0.131(6) 1 calc PR B 2
S4E S -0.1529(12) 0.5888(6) 0.5869(7) 0.0361(10) Uani 0.131(6) 1 d PDU B 2
Cl1 Cl 0.3857(2) 0.94373(10) 0.91975(11) 0.0778(8) Uani 1 1 d DU C 2
Cl2 Cl 0.4486(2) 0.83448(9) 0.89635(12) 0.0743(7) Uani 1 1 d DU C 2
Cl3 Cl 0.5872(3) 0.91828(16) 0.92002(15) 0.1153(12) Uani 1 1 d DU C 2
C1S C 0.4778(7) 0.9027(3) 0.8935(4) 0.066(3) Uani 1 1 d DU C 2
H1SA H 0.4820 0.9120 0.8536 0.080 Uiso 1 1 calc R C 2
Cl4 Cl 1.0742(6) 0.7366(4) 0.9102(5) 0.180(3) Uiso 0.480(5) 1 d PDU D 1
Cl5 Cl 0.8694(7) 0.7223(4) 0.9174(6) 0.200(5) Uiso 0.480(5) 1 d PDU D 1
Cl6 Cl 0.9489(7) 0.8288(3) 0.8985(5) 0.166(3) Uiso 0.480(5) 1 d PDU D 1
C2S C 0.9612(8) 0.7605(5) 0.8897(5) 0.173(4) Uiso 0.480(5) 1 d PDU D 1
H2S H 0.9579 0.7542 0.8492 0.208 Uiso 0.480(5) 1 calc PR D 1
Cl4D Cl 0.7212(10) 0.8297(7) 0.9978(7) 0.180(3) Uiso 0.298(4) 1 d PDU E 2
Cl5D Cl 0.8479(14) 0.7508(5) 0.9493(9) 0.200(5) Uiso 0.298(4) 1 d PDU E 2
Cl6D Cl 0.8920(11) 0.8652(6) 0.9424(7) 0.166(3) Uiso 0.298(4) 1 d PDU E 2
C2D C 0.8397(11) 0.8144(6) 0.9789(7) 0.173(4) Uiso 0.298(4) 1 d PDU E 2
H2D H 0.8773 0.8119 1.0139 0.208 Uiso 0.298(4) 1 calc PR E 2
Cl4E Cl 0.9702(15) 0.7635(10) 0.8823(10) 0.173(4) Uiso 0.222(6) 1 d PDU F 3
Cl5E Cl 1.028(2) 0.6821(14) 0.9597(16) 0.33(2) Uiso 0.222(6) 1 d PDU F 3
Cl6E Cl 1.1636(15) 0.7629(11) 0.9233(11) 0.205(7) Uiso 0.222(6) 1 d PDU F 3
C2E C 1.0468(17) 0.7476(10) 0.9366(8) 0.180(3) Uiso 0.222(6) 1 d PDU F 3
H2E H 1.0271 0.7723 0.9674 0.216 Uiso 0.222(6) 1 calc PR F 3

loop_
_atom_site_aniso_label
_atom_site_aniso_U_11
_atom_site_aniso_U_22
_atom_site_aniso_U_33
_atom_site_aniso_U_23
_atom_site_aniso_U_13
_atom_site_aniso_U_12
Co1 0.0306(5) 0.0095(4) 0.0567(6) -0.0032(4) -0.0194(5) 0.0043(4)
S1A 0.0408(11) 0.0213(9) 0.0447(10) 0.0005(7) -0.0073(9) 0.0010(8)
S2A 0.0246(9) 0.0107(7) 0.0404(9) -0.0004(6) -0.0041(7) 0.0022(6)
S3A 0.0293(10) 0.0292(9) 0.0381(9) 0.0020(7) -0.0090(8) -0.0011(7)
O1A 0.017(2) 0.015(2) 0.038(2) 0.0087(18) -0.0024(19) 0.0033(18)
O2A 0.020(2) 0.024(2) 0.027(2) -0.0019(17) -0.0060(19) 0.0086(19)
O3A 0.021(2) 0.014(2) 0.036(2) 0.0007(17) -0.003(2) 0.0060(18)
O4A 0.021(2) 0.031(3) 0.033(2) -0.002(2) -0.005(2) 0.008(2)
O5A 0.018(2) 0.020(2) 0.037(3) 0.0054(19) -0.006(2) -0.0020(19)
O6A 0.024(3) 0.013(2) 0.050(3) 0.000(2) -0.013(2) 0.0021(19)
N1A 0.018(3) 0.016(2) 0.030(3) 0.004(2) -0.002(2) 0.000(2)
N2A 0.019(3) 0.014(3) 0.035(3) 0.000(2) -0.004(2) 0.007(2)
N3A 0.023(3) 0.015(3) 0.028(3) 0.001(2) 0.002(2) 0.002(2)
N4A 0.021(3) 0.013(3) 0.035(3) 0.004(2) -0.004(2) 0.006(2)
N5A 0.017(3) 0.016(3) 0.032(3) 0.000(2) -0.003(2) 0.001(2)
N6A 0.023(3) 0.015(3) 0.043(3) -0.001(2) -0.012(3) 0.003(2)
B1A 0.017(4) 0.011(3) 0.028(3) 0.002(3) 0.002(3) 0.001(3)
B2A 0.029(4) 0.013(4) 0.036(4) 0.004(3) -0.002(3) 0.001(3)
C1A 0.027(4) 0.032(4) 0.044(4) 0.001(3) -0.004(3) -0.009(3)
C2A 0.024(4) 0.044(4) 0.051(4) -0.002(4) -0.006(3) 0.008(3)
C3A 0.016(3) 0.032(4) 0.037(4) -0.007(3) -0.002(3) -0.006(3)
C4A 0.025(4) 0.019(3) 0.024(3) 0.003(2) 0.003(3) -0.006(3)
C5A 0.023(4) 0.017(3) 0.028(3) 0.005(3) 0.000(3) 0.007(3)
C6A 0.028(4) 0.016(3) 0.032(3) 0.001(3) -0.002(3) 0.012(3)
C7A 0.020(3) 0.016(3) 0.034(3) 0.004(3) 0.003(3) 0.002(3)
C8A 0.024(4) 0.012(3) 0.024(3) 0.004(2) 0.004(3) 0.003(3)
C9A 0.025(4) 0.013(3) 0.036(3) -0.002(2) -0.001(3) -0.002(3)
C10A 0.023(4) 0.023(4) 0.043(4) 0.013(3) -0.005(3) 0.000(3)
C11A 0.028(4) 0.020(4) 0.066(5) 0.025(3) -0.012(4) -0.004(3)
C12A 0.031(4) 0.045(5) 0.057(5) 0.029(4) -0.004(4) -0.004(4)
C13A 0.022(4) 0.032(4) 0.045(4) 0.018(3) -0.001(3) -0.001(3)
C14A 0.026(4) 0.016(3) 0.033(3) 0.005(3) -0.004(3) 0.007(3)
C15A 0.031(4) 0.007(3) 0.031(3) -0.004(2) 0.003(3) 0.001(2)
C16A 0.030(4) 0.013(3) 0.041(4) -0.002(3) -0.006(3) 0.007(3)
C17A 0.033(4) 0.011(3) 0.039(4) -0.002(3) 0.010(3) -0.003(3)
C18A 0.034(4) 0.019(4) 0.050(4) -0.003(3) 0.006(3) -0.011(3)
C19A 0.033(4) 0.016(3) 0.037(4) -0.008(3) -0.006(3) -0.005(3)
C20A 0.029(4) 0.010(3) 0.034(3) 0.000(3) -0.003(3) -0.001(3)
C21A 0.028(4) 0.005(3) 0.031(3) 0.003(2) -0.001(3) -0.001(2)
C22A 0.022(3) 0.027(3) 0.030(3) 0.005(3) -0.002(3) 0.006(3)
C23A 0.028(4) 0.050(5) 0.029(4) 0.010(3) 0.004(3) 0.008(3)
C24A 0.053(5) 0.048(5) 0.026(4) 0.003(3) 0.009(3) 0.030(4)
C25A 0.028(4) 0.038(4) 0.029(3) 0.009(3) 0.002(3) 0.012(3)
C26A 0.022(3) 0.013(3) 0.036(4) 0.006(3) -0.004(3) 0.005(3)
C27A 0.023(4) 0.018(3) 0.039(4) 0.008(3) -0.004(3) -0.003(3)
C28A 0.031(4) 0.017(3) 0.037(4) 0.007(3) -0.005(3) -0.003(3)
C29A 0.025(4) 0.027(4) 0.062(5) 0.020(4) 0.003(4) 0.010(3)
C30A 0.027(4) 0.036(4) 0.043(4) 0.020(3) -0.005(3) -0.002(3)
C31A 0.0346(19) 0.081(2) 0.076(2) 0.0211(19) -0.0211(19) -0.0002(19)
C32A 0.040(2) 0.084(2) 0.076(2) 0.014(2) -0.026(2) -0.007(2)
C33A 0.042(2) 0.092(3) 0.080(2) 0.016(2) -0.025(2) -0.003(2)
C34A 0.039(2) 0.089(3) 0.079(2) 0.021(2) -0.022(2) -0.002(2)
S4A 0.0327(15) 0.0836(17) 0.0833(17) 0.0239(14) -0.0182(14) 0.0071(13)
C31D 0.0346(19) 0.081(2) 0.076(2) 0.0211(19) -0.0211(19) -0.0002(19)
C32D 0.0327(15) 0.0836(17) 0.0833(17) 0.0239(14) -0.0182(14) 0.0071(13)
C33D 0.039(2) 0.089(3) 0.079(2) 0.021(2) -0.022(2) -0.002(2)
C34D 0.042(2) 0.092(3) 0.080(2) 0.016(2) -0.025(2) -0.003(2)
S4D 0.040(2) 0.084(2) 0.076(2) 0.014(2) -0.026(2) -0.007(2)
Co2 0.0265(5) 0.0105(4) 0.0508(5) 0.0008(4) -0.0152(4) 0.0020(4)
S1B 0.0295(9) 0.0242(8) 0.0329(9) -0.0043(7) -0.0031(7) 0.0064(7)
S2B 0.0227(8) 0.0139(7) 0.0340(8) 0.0019(6) -0.0041(7) 0.0049(6)
S3B 0.0215(9) 0.0233(8) 0.0289(8) -0.0006(6) -0.0035(7) 0.0020(7)
O1B 0.023(2) 0.025(2) 0.030(2) -0.0024(18) -0.0064(19) 0.007(2)
O2B 0.022(2) 0.013(2) 0.038(2) 0.0005(17) -0.006(2) 0.0043(19)
O3B 0.018(2) 0.020(2) 0.038(2) 0.0127(19) -0.0037(19) 0.0041(18)
O4B 0.018(2) 0.034(3) 0.031(2) 0.0069(19) -0.0058(19) 0.0062(19)
O5B 0.019(2) 0.017(2) 0.039(2) 0.0036(18) -0.011(2) -0.0011(19)
O6B 0.017(2) 0.018(2) 0.039(3) 0.0111(19) -0.0037(19) 0.0053(18)
N1B 0.022(3) 0.026(3) 0.029(3) 0.005(2) -0.005(2) 0.006(2)
N2B 0.022(3) 0.014(3) 0.033(3) -0.002(2) -0.004(2) 0.001(2)
N3B 0.019(3) 0.015(3) 0.035(3) 0.001(2) -0.009(2) 0.005(2)
N4B 0.017(3) 0.013(2) 0.033(3) 0.006(2) -0.003(2) 0.004(2)
N5B 0.016(3) 0.013(3) 0.036(3) -0.001(2) -0.009(2) 0.005(2)
N6B 0.019(3) 0.018(3) 0.035(3) 0.009(2) -0.009(2) 0.004(2)
B1B 0.024(4) 0.019(4) 0.027(4) 0.006(3) 0.000(3) -0.003(3)
B2B 0.021(4) 0.014(3) 0.026(4) 0.002(3) -0.007(3) -0.004(3)
C1B 0.026(4) 0.030(4) 0.038(4) 0.003(3) -0.011(3) 0.000(3)
C2B 0.019(4) 0.038(4) 0.046(4) -0.002(3) -0.012(3) 0.005(3)
C3B 0.029(4) 0.030(4) 0.031(3) -0.006(3) -0.003(3) 0.005(3)
C4B 0.021(3) 0.019(3) 0.029(3) 0.007(3) 0.000(3) 0.003(3)
C5B 0.015(3) 0.024(3) 0.038(4) 0.006(3) -0.001(3) 0.008(3)
C56B 0.026(4) 0.012(3) 0.040(4) 0.001(3) -0.004(3) 0.002(3)
C7B 0.022(4) 0.013(3) 0.038(4) 0.000(3) -0.001(3) 0.004(3)
C8B 0.022(3) 0.016(3) 0.027(3) 0.005(2) 0.001(3) -0.001(3)
C9B 0.017(3) 0.012(3) 0.031(3) 0.007(2) 0.000(3) -0.001(2)
C10B 0.022(4) 0.029(3) 0.033(3) 0.006(3) -0.002(3) -0.004(3)
C11B 0.032(4) 0.046(4) 0.023(3) -0.001(3) -0.002(3) 0.005(3)
C12B 0.026(4) 0.037(4) 0.043(4) -0.009(3) 0.002(3) 0.002(3)
C13B 0.017(3) 0.030(4) 0.037(4) 0.008(3) -0.002(3) 0.008(3)
C14B 0.022(3) 0.015(3) 0.025(3) -0.001(2) 0.000(3) -0.004(3)
C15B 0.026(3) 0.015(3) 0.024(3) -0.001(2) 0.008(3) -0.001(3)
C16B 0.031(4) 0.015(3) 0.040(4) -0.002(3) 0.002(3) 0.005(3)
C17B 0.046(5) 0.013(3) 0.039(4) -0.009(3) 0.002(3) -0.007(3)
C18B 0.044(5) 0.020(4) 0.036(4) -0.007(3) -0.001(3) -0.003(3)
C19B 0.030(4) 0.018(3) 0.037(4) -0.005(3) -0.005(3) 0.000(3)
C20B 0.024(4) 0.017(3) 0.027(3) 0.001(3) -0.002(3) 0.001(3)
C21B 0.020(3) 0.009(3) 0.027(3) 0.004(2) -0.001(3) 0.005(2)
C22B 0.023(4) 0.023(3) 0.035(4) 0.012(3) -0.005(3) -0.004(3)
C23B 0.020(4) 0.025(4) 0.048(4) 0.015(3) -0.009(3) -0.011(3)
C24B 0.024(4) 0.029(4) 0.047(4) 0.016(3) -0.007(3) -0.008(3)
C25B 0.028(4) 0.022(3) 0.036(4) 0.012(3) -0.002(3) 0.000(3)
C26B 0.024(4) 0.010(3) 0.024(3) 0.003(2) 0.000(3) -0.003(2)
C27B 0.014(3) 0.015(3) 0.030(3) -0.001(2) -0.003(3) -0.004(2)
C28B 0.025(4) 0.021(3) 0.032(3) -0.002(3) -0.003(3) 0.003(3)
C29B 0.024(4) 0.019(3) 0.034(3) -0.001(3) 0.000(3) -0.003(3)
C30B 0.011(3) 0.026(3) 0.031(3) 0.007(3) 0.000(3) 0.003(2)
C31B 0.0257(18) 0.0362(18) 0.0365(17) 0.0081(16) -0.0069(16) -0.0004(16)
C32B 0.025(2) 0.0407(19) 0.042(2) 0.0064(17) -0.0074(18) 0.0030(17)
C33B 0.026(2) 0.043(2) 0.0425(19) 0.0112(18) -0.0106(18) 0.0043(18)
C34B 0.028(2) 0.0431(19) 0.0389(18) 0.0092(17) -0.0114(17) 0.0002(18)
S4B 0.0298(11) 0.0376(11) 0.0358(10) 0.0042(8) -0.0084(8) -0.0014(9)
C31E 0.0257(18) 0.0362(18) 0.0365(17) 0.0081(16) -0.0069(16) -0.0004(16)
C32E 0.0298(11) 0.0376(11) 0.0358(10) 0.0042(8) -0.0084(8) -0.0014(9)
C33E 0.028(2) 0.0431(19) 0.0389(18) 0.0092(17) -0.0114(17) 0.0002(18)
C34E 0.026(2) 0.043(2) 0.0425(19) 0.0112(18) -0.0106(18) 0.0043(18)
S4E 0.025(2) 0.0407(19) 0.042(2) 0.0064(17) -0.0074(18) 0.0030(17)
Cl1 0.109(2) 0.0503(14) 0.0742(15) 0.0016(12) 0.0262(15) 0.0277(14)
Cl2 0.0813(18) 0.0379(12) 0.1038(19) -0.0094(12) 0.0031(15) 0.0024(12)
Cl3 0.091(2) 0.126(3) 0.129(3) -0.022(2) 0.010(2) -0.032(2)
C1S 0.073(6) 0.036(4) 0.091(7) -0.007(4) 0.039(5) -0.008(4)

loop_
_atom_type_symbol
_atom_type_description
_atom_type_scat_dispersion_real
_atom_type_scat_dispersion_imag
_atom_type_scat_source
C C 0.0033 0.0016 'International Tables Vol C Tables 4.2.6.8 and 6.1.1.4'
H H 0.0000 0.0000 'International Tables Vol C Tables 4.2.6.8 and 6.1.1.4'
B B 0.0013 0.0007 'International Tables Vol C Tables 4.2.6.8 and 6.1.1.4'
N N 0.0061 0.0033 'International Tables Vol C Tables 4.2.6.8 and 6.1.1.4'
O O 0.0106 0.0060 'International Tables Vol C Tables 4.2.6.8 and 6.1.1.4'
S S 0.1246 0.1234 'International Tables Vol C Tables 4.2.6.8 and 6.1.1.4'
Cl Cl 0.1484 0.1585 'International Tables Vol C Tables 4.2.6.8 and 6.1.1.4'
Co Co 0.3494 0.9721 'International Tables Vol C Tables 4.2.6.8 and 6.1.1.4'

loop_
_geom_angle_atom_site_label_1
_geom_angle_atom_site_label_2
_geom_angle_atom_site_label_3
_geom_angle
N3A Co1 N6A 80.7(2)
N3A Co1 N5A 139.2(2)
N6A Co1 N5A 87.0(2)
N3A Co1 N1A 86.6(2)
N6A Co1 N1A 137.4(2)
N5A Co1 N1A 76.7(2)
N3A Co1 N4A 133.1(2)
N6A Co1 N4A 85.4(2)
N5A Co1 N4A 83.8(2)
N1A Co1 N4A 130.2(2)
N3A Co1 N2A 85.2(2)
N6A Co1 N2A 136.2(2)
N5A Co1 N2A 127.7(2)
N1A Co1 N2A 82.1(2)
N4A Co1 N2A 74.7(2)
C1A S1A C4A 92.3(3)
C8A S2A C5A 93.1(3)
C27A S3A C30A 93.3(3)
N1A O1A B1A 112.5(4)
N2A O2A B1A 111.2(4)
N3A O3A B1A 114.5(4)
N4A O4A B2A 112.8(5)
N5A O5A B2A 112.8(4)
N6A O6A B2A 113.3(5)
C9A N1A O1A 117.4(5)
C9A N1A Co1 118.8(4)
O1A N1A Co1 123.7(3)
C21A N2A O2A 116.8(5)
C21A N2A Co1 119.4(4)
O2A N2A Co1 123.8(4)
C15A N3A O3A 118.3(5)
C15A N3A Co1 116.5(4)
O3A N3A Co1 125.2(4)
C26A N4A O4A 116.2(5)
C26A N4A Co1 120.7(4)
O4A N4A Co1 123.0(4)
C14A N5A O5A 116.6(5)
C14A N5A Co1 119.7(4)
O5A N5A Co1 123.7(4)
C20A N6A O6A 117.2(5)
C20A N6A Co1 117.6(5)
O6A N6A Co1 125.1(4)
O3A B1A O2A 112.2(5)
O3A B1A O1A 110.3(5)
O2A B1A O1A 110.0(5)
O3A B1A C8A 107.1(5)
O2A B1A C8A 108.5(5)
O1A B1A C8A 108.7(5)
O4A B2A O6A 111.4(5)
O4A B2A O5A 110.2(5)
O6A B2A O5A 109.7(6)
O4A B2A C27A 107.2(6)
O6A B2A C27A 111.0(6)
O5A B2A C27A 107.2(5)
C2A C1A S1A 111.9(4)
C2A C1A H1A 124.0
S1A C1A H1A 124.0
C1A C2A C3A 113.8(5)
C1A C2A H2A 123.1
C3A C2A H2A 123.1
C4A C3A C2A 111.1(5)
C4A C3A H3A 124.5
C2A C3A H3A 124.5
C3A C4A C5A 126.2(5)
C3A C4A S1A 110.9(4)
C5A C4A S1A 122.9(4)
C6A C5A C4A 127.7(5)
C6A C5A S2A 109.6(5)
C4A C5A S2A 122.7(4)
C5A C6A C7A 113.4(5)
C5A C6A H6A 123.3
C7A C6A H6A 123.3
C8A C7A C6A 113.6(6)
C8A C7A H7A 123.2
C6A C7A H7A 123.2
C7A C8A B1A 128.4(6)
C7A C8A S2A 110.2(5)
B1A C8A S2A 121.3(4)
N1A C9A C14A 112.8(6)
N1A C9A C10A 125.9(6)
C14A C9A C10A 121.3(5)
C9A C10A C11A 110.6(6)
C9A C10A H10A 109.5
C11A C10A H10A 109.5
C9A C10A H10B 109.5
C11A C10A H10B 109.5
H10A C10A H10B 108.1
C12A C11A C10A 109.2(6)
C12A C11A H11A 109.8
C10A C11A H11A 109.8
C12A C11A H11B 109.8
C10A C11A H11B 109.8
H11A C11A H11B 108.3
C11A C12A C13A 111.0(6)
C11A C12A H12A 109.4
C13A C12A H12A 109.4
C11A C12A H12B 109.4
C13A C12A H12B 109.4
H12A C12A H12B 108.0
C14A C13A C12A 111.0(6)
C14A C13A H13A 109.4
C12A C13A H13A 109.4
C14A C13A H13B 109.4
C12A C13A H13B 109.4
H13A C13A H13B 108.0
N5A C14A C9A 112.0(5)
N5A C14A C13A 124.8(6)
C9A C14A C13A 123.1(6)
N3A C15A C20A 113.3(5)
N3A C15A C16A 123.2(6)
C20A C15A C16A 123.4(5)
C15A C16A C17A 110.1(5)
C15A C16A H16A 109.6
C17A C16A H16A 109.6
C15A C16A H16B 109.6
C17A C16A H16B 109.6
H16A C16A H16B 108.2
C18A C17A C16A 111.5(5)
C18A C17A H17A 109.3
C16A C17A H17A 109.3
C18A C17A H17B 109.3
C16A C17A H17B 109.3
H17A C17A H17B 108.0
C17A C18A C19A 110.9(6)
C17A C18A H18A 109.5
C19A C18A H18A 109.5
C17A C18A H18B 109.5
C19A C18A H18B 109.5
H18A C18A H18B 108.0
C20A C19A C18A 109.9(6)
C20A C19A H19A 109.7
C18A C19A H19A 109.7
C20A C19A H19B 109.7
C18A C19A H19B 109.7
H19A C19A H19B 108.2
N6A C20A C15A 111.8(6)
N6A C20A C19A 125.5(6)
C15A C20A C19A 122.6(5)
N2A C21A C26A 112.1(5)
N2A C21A C22A 126.0(6)
C26A C21A C22A 121.9(5)
C21A C22A C23A 112.2(5)
C21A C22A H22A 109.2
C23A C22A H22A 109.2
C21A C22A H22B 109.2
C23A C22A H22B 109.2
H22A C22A H22B 107.9
C24A C23A C22A 109.1(5)
C24A C23A H23A 109.9
C22A C23A H23A 109.9
C24A C23A H23B 109.9
C22A C23A H23B 109.9
H23A C23A H23B 108.3
C23A C24A C25A 112.4(6)
C23A C24A H24A 109.1
C25A C24A H24A 109.1
C23A C24A H24B 109.1
C25A C24A H24B 109.1
H24A C24A H24B 107.9
C26A C25A C24A 111.4(6)
C26A C25A H25A 109.3
C24A C25A H25A 109.3
C26A C25A H25B 109.3
C24A C25A H25B 109.3
H25A C25A H25B 108.0
N4A C26A C21A 113.0(6)
N4A C26A C25A 125.7(6)
C21A C26A C25A 121.3(6)
C28A C27A B2A 126.4(6)
C28A C27A S3A 109.2(5)
B2A C27A S3A 124.4(5)
C27A C28A C29A 114.6(6)
C27A C28A H28A 122.7
C29A C28A H28A 122.7
C30A C29A C28A 113.4(6)
C30A C29A H29A 123.3
C28A C29A H29A 123.3
C29A C30A C31A 127.6(7)
C29A C30A S3A 109.5(5)
C31A C30A S3A 122.9(6)
C32A C31A C30A 125.9(7)
C32A C31A S4A 107.7(5)
C30A C31A S4A 126.3(6)
C31A C32A C33A 113.6(7)
C31A C32A H32A 123.2
C33A C32A H32A 123.2
C34A C33A C32A 112.2(8)
C34A C33A H33A 123.9
C32A C33A H33A 123.9
C33A C34A S4A 109.5(6)
C33A C34A H34A 125.2
S4A C34A H34A 125.2
C31A S4A C34A 96.2(4)
C33D C32D H32D 124.6
C34D C33D C32D 113.5(6)
C34D C33D H33D 123.2
C32D C33D H33D 123.2
C33D C34D S4D 110.7(5)
C33D C34D H34D 124.6
S4D C34D H34D 124.6
N4B Co2 N2B 80.2(2)
N4B Co2 N3B 140.4(2)
N2B Co2 N3B 87.2(2)
N4B Co2 N6B 87.6(2)
N2B Co2 N6B 138.0(2)
N3B Co2 N6B 77.1(2)
N4B Co2 N5B 86.2(2)
N2B Co2 N5B 136.1(2)
N3B Co2 N5B 126.5(2)
N6B Co2 N5B 82.2(2)
N4B Co2 N1B 132.4(2)
N2B Co2 N1B 84.9(2)
N3B Co2 N1B 82.8(2)
N6B Co2 N1B 130.1(2)
N5B Co2 N1B 74.1(2)
C1B S1B C4B 92.7(3)
C8B S2B C5B 93.5(3)
C27B S3B C30B 93.2(3)
N5B O1B B1B 111.7(4)
N4B O2B B1B 114.1(4)
N6B O3B B1B 112.6(5)
N1B O4B B2B 111.9(5)
N2B O5B B2B 113.0(4)
N3B O6B B2B 112.9(4)
C14B N1B O4B 117.6(5)
C14B N1B Co2 119.6(4)
O4B N1B Co2 122.7(4)
C20B N2B O5B 118.4(5)
C20B N2B Co2 116.5(4)
O5B N2B Co2 125.0(4)
C26B N3B O6B 117.1(5)
C26B N3B Co2 119.2(4)
O6B N3B Co2 123.7(4)
C15B N4B O2B 117.2(5)
C15B N4B Co2 118.3(4)
O2B N4B Co2 124.5(4)
C9B N5B O1B 116.3(5)
C9B N5B Co2 120.8(4)
O1B N5B Co2 122.9(3)
C21B N6B O3B 118.0(5)
C21B N6B Co2 118.4(4)
O3B N6B Co2 123.5(3)
O3B B1B O2B 111.6(5)
O3B B1B O1B 110.0(5)
O2B B1B O1B 110.9(5)
O3B B1B C8B 108.8(5)
O2B B1B C8B 108.4(5)
O1B B1B C8B 106.8(5)
O4B B2B O5B 111.8(5)
O4B B2B O6B 111.2(5)
O5B B2B O6B 110.5(5)
O4B B2B C27B 105.6(5)
O5B B2B C27B 110.4(5)
O6B B2B C27B 107.1(5)
C2B C1B S1B 111.4(4)
C2B C1B H1B 124.3
S1B C1B H1B 124.3
C1B C2B C3B 112.9(5)
C1B C2B H2B 123.5
C3B C2B H2B 123.5
C4B C3B C2B 112.3(5)
C4B C3B H3B 123.8
C2B C3B H3B 123.8
C3B C4B C5B 126.5(5)
C3B C4B S1B 110.7(4)
C5B C4B S1B 122.8(4)
C56B C5B C4B 129.4(6)
C56B C5B S2B 109.8(5)
C4B C5B S2B 120.7(5)
C5B C56B C7B 113.3(5)
C5B C56B H6B 123.3
C7B C56B H6B 123.3
C8B C7B C56B 114.3(6)
C8B C7B H7B 122.8
C56B C7B H7B 122.8
C7B C8B B1B 131.9(6)
C7B C8B S2B 109.1(5)
B1B C8B S2B 119.0(4)
N5B C9B C14B 112.0(5)
N5B C9B C10B 124.8(5)
C14B C9B C10B 123.3(5)
C9B C10B C11B 110.5(5)
C9B C10B H10C 109.5
C11B C10B H10C 109.5
C9B C10B H10D 109.5
C11B C10B H10D 109.5
H10C C10B H10D 108.1
C12B C11B C10B 111.4(5)
C12B C11B H11C 109.3
C10B C11B H11C 109.3
C12B C11B H11D 109.3
C10B C11B H11D 109.3
H11C C11B H11D 108.0
C11B C12B C13B 112.6(6)
C11B C12B H12C 109.1
C13B C12B H12C 109.1
C11B C12B H12D 109.1
C13B C12B H12D 109.1
H12C C12B H12D 107.8
C14B C13B C12B 112.1(5)
C14B C13B H13C 109.2
C12B C13B H13C 109.2
C14B C13B H13D 109.2
C12B C13B H13D 109.2
H13C C13B H13D 107.9
N1B C14B C9B 113.4(5)
N1B C14B C13B 124.7(6)
C9B C14B C13B 121.8(5)
N4B C15B C20B 112.8(5)
N4B C15B C16B 124.6(6)
C20B C15B C16B 122.5(5)
C15B C16B C17B 110.6(6)
C15B C16B H16C 109.5
C17B C16B H16C 109.5
C15B C16B H16D 109.5
C17B C16B H16D 109.5
H16C C16B H16D 108.1
C18B C17B C16B 111.0(5)
C18B C17B H17C 109.4
C16B C17B H17C 109.4
C18B C17B H17D 109.4
C16B C17B H17D 109.4
H17C C17B H17D 108.0
C17B C18B C19B 110.9(5)
C17B C18B H18C 109.5
C19B C18B H18C 109.5
C17B C18B H18D 109.5
C19B C18B H18D 109.5
H18C C18B H18D 108.0
C20B C19B C18B 108.9(6)
C20B C19B H19C 109.9
C18B C19B H19C 109.9
C20B C19B H19D 109.9
C18B C19B H19D 109.9
H19C C19B H19D 108.3
N2B C20B C15B 112.1(5)
N2B C20B C19B 124.5(6)
C15B C20B C19B 123.4(5)
N6B C21B C26B 112.6(5)
N6B C21B C22B 124.5(5)
C26B C21B C22B 122.8(5)
C21B C22B C23B 109.5(5)
C21B C22B H22C 109.8
C23B C22B H22C 109.8
C21B C22B H22D 109.8
C23B C22B H22D 109.8
H22C C22B H22D 108.2
C24B C23B C22B 110.9(5)
C24B C23B H23C 109.5
C22B C23B H23C 109.5
C24B C23B H23D 109.5
C22B C23B H23D 109.5
H23C C23B H23D 108.1
C23B C24B C25B 111.3(5)
C23B C24B H24C 109.4
C25B C24B H24C 109.4
C23B C24B H24D 109.4
C25B C24B H24D 109.4
H24C C24B H24D 108.0
C26B C25B C24B 111.8(5)
C26B C25B H25C 109.3
C24B C25B H25C 109.3
C26B C25B H25D 109.3
C24B C25B H25D 109.3
H25C C25B H25D 107.9
N3B C26B C21B 112.6(5)
N3B C26B C25B 125.0(6)
C21B C26B C25B 122.3(5)
C28B C27B B2B 124.1(5)
C28B C27B S3B 109.7(5)
B2B C27B S3B 126.1(4)
C27B C28B C29B 114.4(6)
C27B C28B H28B 122.8
C29B C28B H28B 122.8
C30B C29B C28B 113.1(6)
C30B C29B H29B 123.5
C28B C29B H29B 123.5
C29B C30B C31B 129.3(5)
C29B C30B S3B 109.6(5)
C31B C30B S3B 121.0(4)
C32B C31B C30B 123.8(5)
C32B C31B S4B 111.7(4)
C30B C31B S4B 124.5(4)
C31B C32B C33B 110.8(6)
C31B C32B H32B 124.6
C33B C32B H32B 124.6
C34B C33B C32B 113.5(6)
C34B C33B H33B 123.2
C32B C33B H33B 123.2
C33B C34B S4B 110.7(5)
C33B C34B H34B 124.6
S4B C34B H34B 124.6
C31B S4B C34B 93.2(3)
C33E C32E H32E 124.6
C34E C33E C32E 113.5(6)
C34E C33E H33E 123.2
C32E C33E H33E 123.2
C33E C34E S4E 110.7(5)
C33E C34E H34E 124.6
S4E C34E H34E 124.6
Cl3 C1S Cl2 114.4(6)
Cl3 C1S Cl1 112.6(5)
Cl2 C1S Cl1 111.7(5)
Cl3 C1S H1SA 105.8
Cl2 C1S H1SA 105.8
Cl1 C1S H1SA 105.8
Cl6 C2S Cl5 114.4(6)
Cl6 C2S Cl4 112.6(5)
Cl5 C2S Cl4 111.6(5)
Cl6 C2S H2S 105.8
Cl5 C2S H2S 105.8
Cl4 C2S H2S 105.8
Cl6D C2D Cl5D 114.4(6)
Cl6D C2D Cl4D 112.6(5)
Cl5D C2D Cl4D 111.6(5)
Cl6D C2D H2D 105.8
Cl5D C2D H2D 105.8
Cl4D C2D H2D 105.8
Cl6E C2E Cl5E 114.4(6)
Cl6E C2E Cl4E 112.6(5)
Cl5E C2E Cl4E 111.7(5)
Cl6E C2E H2E 105.8
Cl5E C2E H2E 105.8
Cl4E C2E H2E 105.8

loop_
_geom_bond_atom_site_label_1
_geom_bond_atom_site_label_2
_geom_bond_distance
Co1 N3A 1.888(5)
Co1 N6A 1.892(5)
Co1 N5A 1.958(5)
Co1 N1A 1.980(5)
Co1 N4A 2.001(5)
Co1 N2A 2.033(5)
S1A C1A 1.704(6)
S1A C4A 1.721(5)
S2A C8A 1.723(6)
S2A C5A 1.730(6)
S3A C27A 1.720(7)
S3A C30A 1.730(7)
O1A N1A 1.364(6)
O1A B1A 1.502(8)
O2A N2A 1.369(6)
O2A B1A 1.487(8)
O3A N3A 1.342(6)
O3A B1A 1.486(8)
O4A N4A 1.388(6)
O4A B2A 1.476(9)
O5A N5A 1.382(6)
O5A B2A 1.523(9)
O6A N6A 1.383(7)
O6A B2A 1.487(8)
N1A C9A 1.288(7)
N2A C21A 1.288(7)
N3A C15A 1.318(7)
N4A C26A 1.272(8)
N5A C14A 1.297(8)
N6A C20A 1.308(8)
B1A C8A 1.598(9)
B2A C27A 1.566(10)
C1A C2A 1.358(7)
C1A H1A 0.9500
C2A C3A 1.416(7)
C2A H2A 0.9500
C3A C4A 1.406(7)
C3A H3A 0.9500
C4A C5A 1.462(8)
C5A C6A 1.350(9)
C6A C7A 1.435(9)
C6A H6A 0.9500
C7A C8A 1.337(8)
C7A H7A 0.9500
C9A C14A 1.457(9)
C9A C10A 1.491(9)
C10A C11A 1.536(9)
C10A H10A 0.9900
C10A H10B 0.9900
C11A C12A 1.533(10)
C11A H11A 0.9900
C11A H11B 0.9900
C12A C13A 1.538(10)
C12A H12A 0.9900
C12A H12B 0.9900
C13A C14A 1.487(8)
C13A H13A 0.9900
C13A H13B 0.9900
C15A C20A 1.440(9)
C15A C16A 1.492(8)
C16A C17A 1.528(9)
C16A H16A 0.9900
C16A H16B 0.9900
C17A C18A 1.522(10)
C17A H17A 0.9900
C17A H17B 0.9900
C18A C19A 1.526(9)
C18A H18A 0.9900
C18A H18B 0.9900
C19A C20A 1.475(9)
C19A H19A 0.9900
C19A H19B 0.9900
C21A C26A 1.465(9)
C21A C22A 1.492(8)
C22A C23A 1.553(9)
C22A H22A 0.9900
C22A H22B 0.9900
C23A C24A 1.514(9)
C23A H23A 0.9900
C23A H23B 0.9900
C24A C25A 1.522(10)
C24A H24A 0.9900
C24A H24B 0.9900
C25A C26A 1.508(9)
C25A H25A 0.9900
C25A H25B 0.9900
C27A C28A 1.363(9)
C28A C29A 1.398(9)
C28A H28A 0.9500
C29A C30A 1.365(11)
C29A H29A 0.9500
C30A C31A 1.411(9)
C31A C32A 1.402(8)
C31A S4A 1.668(6)
C32A C33A 1.424(8)
C32A H32A 0.9500
C33A C34A 1.359(9)
C33A H33A 0.9500
C34A S4A 1.701(7)
C34A H34A 0.9500
C32D C33D 1.416(8)
C32D H32D 0.9500
C33D C34D 1.362(7)
C33D H33D 0.9500
C34D S4D 1.713(6)
C34D H34D 0.9500
Co2 N4B 1.873(5)
Co2 N2B 1.907(5)
Co2 N3B 1.953(5)
Co2 N6B 1.968(5)
Co2 N5B 2.031(5)
Co2 N1B 2.040(5)
S1B C1B 1.707(6)
S1B C4B 1.710(5)
S2B C8B 1.714(6)
S2B C5B 1.731(6)
S3B C27B 1.713(6)
S3B C30B 1.741(6)
O1B N5B 1.377(6)
O1B B1B 1.502(8)
O2B N4B 1.378(6)
O2B B1B 1.486(8)
O3B N6B 1.379(6)
O3B B1B 1.483(8)
O4B N1B 1.364(6)
O4B B2B 1.477(8)
O5B N2B 1.357(6)
O5B B2B 1.487(8)
O6B N3B 1.361(6)
O6B B2B 1.501(8)
N1B C14B 1.301(7)
N2B C20B 1.315(8)
N3B C26B 1.288(8)
N4B C15B 1.293(7)
N5B C9B 1.303(7)
N6B C21B 1.293(7)
B1B C8B 1.577(10)
B2B C27B 1.607(9)
C1B C2B 1.361(7)
C1B H1B 0.9500
C2B C3B 1.415(7)
C2B H2B 0.9500
C3B C4B 1.385(7)
C3B H3B 0.9500
C4B C5B 1.445(8)
C5B C56B 1.362(9)
C56B C7B 1.404(9)
C56B H6B 0.9500
C7B C8B 1.377(8)
C7B H7B 0.9500
C9B C14B 1.447(8)
C9B C10B 1.482(8)
C10B C11B 1.539(9)
C10B H10C 0.9900
C10B H10D 0.9900
C11B C12B 1.510(10)
C11B H11C 0.9900
C11B H11D 0.9900
C12B C13B 1.511(9)
C12B H12C 0.9900
C12B H12D 0.9900
C13B C14B 1.479(9)
C13B H13C 0.9900
C13B H13D 0.9900
C15B C20B 1.437(9)
C15B C16B 1.503(8)
C16B C17B 1.524(9)
C16B H16C 0.9900
C16B H16D 0.9900
C17B C18B 1.521(10)
C17B H17C 0.9900
C17B H17D 0.9900
C18B C19B 1.543(9)
C18B H18C 0.9900
C18B H18D 0.9900
C19B C20B 1.482(9)
C19B H19C 0.9900
C19B H19D 0.9900
C21B C26B 1.450(8)
C21B C22B 1.498(9)
C22B C23B 1.534(9)
C22B H22C 0.9900
C22B H22D 0.9900
C23B C24B 1.516(9)
C23B H23C 0.9900
C23B H23D 0.9900
C24B C25B 1.543(9)
C24B H24C 0.9900
C24B H24D 0.9900
C25B C26B 1.484(8)
C25B H25C 0.9900
C25B H25D 0.9900
C27B C28B 1.367(8)
C28B C29B 1.410(9)
C28B H28B 0.9500
C29B C30B 1.366(9)
C29B H29B 0.9500
C30B C31B 1.461(8)
C31B C32B 1.406(8)
C31B S4B 1.673(5)
C32B C33B 1.416(8)
C32B H32B 0.9500
C33B C34B 1.362(7)
C33B H33B 0.9500
C34B S4B 1.713(6)
C34B H34B 0.9500
C32E C33E 1.416(8)
C32E H32E 0.9500
C33E C34E 1.362(7)
C33E H33E 0.9500
C34E S4E 1.713(6)
C34E H34E 0.9500
Cl1 C1S 1.736(9)
Cl2 C1S 1.708(8)
Cl3 C1S 1.683(11)
C1S H1SA 1.0000
Cl4 C2S 1.736(9)
Cl5 C2S 1.708(8)
Cl6 C2S 1.683(11)
C2S H2S 1.0000
Cl4D C2D 1.736(9)
Cl5D C2D 1.708(8)
Cl6D C2D 1.682(11)
C2D H2D 1.0000
Cl4E C2E 1.736(9)
Cl5E C2E 1.708(8)
Cl6E C2E 1.683(11)
C2E H2E 1.0000

loop_
_geom_torsion_atom_site_label_1
_geom_torsion_atom_site_label_2
_geom_torsion_atom_site_label_3
_geom_torsion_atom_site_label_4
_geom_torsion
B1A O1A N1A C9A -171.7(5)
B1A O1A N1A Co1 4.5(6)
N3A Co1 N1A C9A -145.4(5)
N6A Co1 N1A C9A -73.2(5)
N5A Co1 N1A C9A -2.9(4)
N4A Co1 N1A C9A 66.8(5)
N2A Co1 N1A C9A 129.0(5)
N3A Co1 N1A O1A 38.3(4)
N6A Co1 N1A O1A 110.6(4)
N5A Co1 N1A O1A -179.2(4)
N4A Co1 N1A O1A -109.5(4)
N2A Co1 N1A O1A -47.3(4)
B1A O2A N2A C21A 179.0(5)
B1A O2A N2A Co1 0.5(6)
N3A Co1 N2A C21A 139.3(5)
N6A Co1 N2A C21A 68.1(5)
N5A Co1 N2A C21A -67.2(5)
N1A Co1 N2A C21A -133.5(5)
N4A Co1 N2A C21A 2.0(4)
N3A Co1 N2A O2A -42.2(4)
N6A Co1 N2A O2A -113.4(5)
N5A Co1 N2A O2A 111.4(4)
N1A Co1 N2A O2A 45.0(4)
N4A Co1 N2A O2A -179.4(5)
B1A O3A N3A C15A -179.2(5)
B1A O3A N3A Co1 -0.1(6)
N6A Co1 N3A C15A -1.1(5)
N5A Co1 N3A C15A 73.2(6)
N1A Co1 N3A C15A 138.1(5)
N4A Co1 N3A C15A -75.7(5)
N2A Co1 N3A C15A -139.5(5)
N6A Co1 N3A O3A 179.8(5)
N5A Co1 N3A O3A -105.9(5)
N1A Co1 N3A O3A -41.0(4)
N4A Co1 N3A O3A 105.2(5)
N2A Co1 N3A O3A 41.4(4)
B2A O4A N4A C26A -172.9(5)
B2A O4A N4A Co1 3.6(6)
N3A Co1 N4A C26A -70.7(6)
N6A Co1 N4A C26A -143.3(5)
N5A Co1 N4A C26A 129.2(5)
N1A Co1 N4A C26A 62.6(6)
N2A Co1 N4A C26A -2.8(5)
N3A Co1 N4A O4A 113.0(4)
N6A Co1 N4A O4A 40.3(4)
N5A Co1 N4A O4A -47.2(4)
N1A Co1 N4A O4A -113.8(4)
N2A Co1 N4A O4A -179.1(5)
B2A O5A N5A C14A 175.9(5)
B2A O5A N5A Co1 -0.6(6)
N3A Co1 N5A C14A 70.5(6)
N6A Co1 N5A C14A 142.6(5)
N1A Co1 N5A C14A 2.1(5)
N4A Co1 N5A C14A -131.8(5)
N2A Co1 N5A C14A -66.7(5)
N3A Co1 N5A O5A -113.1(5)
N6A Co1 N5A O5A -41.0(4)
N1A Co1 N5A O5A 178.5(4)
N4A Co1 N5A O5A 44.6(4)
N2A Co1 N5A O5A 109.7(4)
B2A O6A N6A C20A -175.9(6)
B2A O6A N6A Co1 4.4(7)
N3A Co1 N6A C20A 0.6(5)
N5A Co1 N6A C20A -140.3(5)
N1A Co1 N6A C20A -73.8(6)
N4A Co1 N6A C20A 135.7(5)
N2A Co1 N6A C20A 73.6(6)
N3A Co1 N6A O6A -179.7(5)
N5A Co1 N6A O6A 39.4(5)
N1A Co1 N6A O6A 105.8(5)
N4A Co1 N6A O6A -44.6(5)
N2A Co1 N6A O6A -106.7(5)
N3A O3A B1A O2A -62.2(6)
N3A O3A B1A O1A 60.8(6)
N3A O3A B1A C8A 178.9(4)
N2A O2A B1A O3A 58.8(6)
N2A O2A B1A O1A -64.3(6)
N2A O2A B1A C8A 176.9(4)
N1A O1A B1A O3A -61.4(6)
N1A O1A B1A O2A 62.9(6)
N1A O1A B1A C8A -178.5(4)
N4A O4A B2A O6A -61.9(7)
N4A O4A B2A O5A 60.1(6)
N4A O4A B2A C27A 176.4(5)
N6A O6A B2A O4A 59.3(7)
N6A O6A B2A O5A -63.0(6)
N6A O6A B2A C27A 178.8(5)
N5A O5A B2A O4A -62.9(6)
N5A O5A B2A O6A 60.2(6)
N5A O5A B2A C27A -179.3(5)
C4A S1A C1A C2A -0.1(6)
S1A C1A C2A C3A 1.1(8)
C1A C2A C3A C4A -1.8(9)
C2A C3A C4A C5A 179.9(6)
C2A C3A C4A S1A 1.7(7)
C1A S1A C4A C3A -1.0(5)
C1A S1A C4A C5A -179.2(5)
C3A C4A C5A C6A -12.3(10)
S1A C4A C5A C6A 165.6(6)
C3A C4A C5A S2A 167.6(5)
S1A C4A C5A S2A -14.5(7)
C8A S2A C5A C6A 1.2(5)
C8A S2A C5A C4A -178.8(5)
C4A C5A C6A C7A 178.6(6)
S2A C5A C6A C7A -1.3(7)
C5A C6A C7A C8A 0.8(8)
C6A C7A C8A B1A -177.4(6)
C6A C7A C8A S2A 0.1(7)
O3A B1A C8A C7A -8.7(8)
O2A B1A C8A C7A -130.0(6)
O1A B1A C8A C7A 110.4(7)
O3A B1A C8A S2A 174.0(4)
O2A B1A C8A S2A 52.7(6)
O1A B1A C8A S2A -66.9(6)
C5A S2A C8A C7A -0.8(5)
C5A S2A C8A B1A 177.0(5)
O1A N1A C9A C14A 179.6(5)
Co1 N1A C9A C14A 3.1(7)
O1A N1A C9A C10A 0.1(9)
Co1 N1A C9A C10A -176.4(5)
N1A C9A C10A C11A 158.2(6)
C14A C9A C10A C11A -21.4(9)
C9A C10A C11A C12A 52.7(8)
C10A C11A C12A C13A -67.4(8)
C11A C12A C13A C14A 45.8(9)
O5A N5A C14A C9A -177.8(5)
Co1 N5A C14A C9A -1.2(7)
O5A N5A C14A C13A -1.4(9)
Co1 N5A C14A C13A 175.2(5)
N1A C9A C14A N5A -1.3(8)
C10A C9A C14A N5A 178.3(6)
N1A C9A C14A C13A -177.7(6)
C10A C9A C14A C13A 1.8(10)
C12A C13A C14A N5A 170.2(7)
C12A C13A C14A C9A -13.8(9)
O3A N3A C15A C20A -179.5(5)
Co1 N3A C15A C20A 1.3(7)
O3A N3A C15A C16A -2.1(9)
Co1 N3A C15A C16A 178.8(5)
N3A C15A C16A C17A -166.0(6)
C20A C15A C16A C17A 11.1(9)
C15A C16A C17A C18A -44.2(7)
C16A C17A C18A C19A 66.6(7)
C17A C18A C19A C20A -49.8(7)
O6A N6A C20A C15A -179.8(5)
Co1 N6A C20A C15A -0.1(7)
O6A N6A C20A C19A -0.5(10)
Co1 N6A C20A C19A 179.2(5)
N3A C15A C20A N6A -0.8(8)
C16A C15A C20A N6A -178.2(6)
N3A C15A C20A C19A 179.9(6)
C16A C15A C20A C19A 2.5(10)
C18A C19A C20A N6A -162.3(6)
C18A C19A C20A C15A 16.9(9)
O2A N2A C21A C26A -179.8(4)
Co1 N2A C21A C26A -1.2(6)
O2A N2A C21A C22A -1.6(8)
Co1 N2A C21A C22A 177.0(4)
N2A C21A C22A C23A 165.6(6)
C26A C21A C22A C23A -16.3(8)
C21A C22A C23A C24A 47.8(8)
C22A C23A C24A C25A -66.0(8)
C23A C24A C25A C26A 48.1(8)
O4A N4A C26A C21A 179.6(5)
Co1 N4A C26A C21A 3.0(7)
O4A N4A C26A C25A 0.8(9)
Co1 N4A C26A C25A -175.8(5)
N2A C21A C26A N4A -1.1(7)
C22A C21A C26A N4A -179.3(5)
N2A C21A C26A C25A 177.8(6)
C22A C21A C26A C25A -0.5(9)
C24A C25A C26A N4A 164.0(6)
C24A C25A C26A C21A -14.7(8)
O4A B2A C27A C28A -34.5(9)
O6A B2A C27A C28A -156.5(6)
O5A B2A C27A C28A 83.8(8)
O4A B2A C27A S3A 149.1(5)
O6A B2A C27A S3A 27.2(8)
O5A B2A C27A S3A -92.6(6)
C30A S3A C27A C28A 1.1(5)
C30A S3A C27A B2A 178.0(6)
B2A C27A C28A C29A -177.9(6)
S3A C27A C28A C29A -1.1(7)
C27A C28A C29A C30A 0.4(9)
C28A C29A C30A C31A 179.8(7)
C28A C29A C30A S3A 0.5(8)
C27A S3A C30A C29A -0.9(5)
C27A S3A C30A C31A 179.7(7)
C29A C30A C31A C32A -174.6(11)
S3A C30A C31A C32A 4.7(14)
C29A C30A C31A S4A 2.0(13)
S3A C30A C31A S4A -178.8(5)
C30A C31A C32A C33A -173.9(10)
S4A C31A C32A C33A 9.0(14)
C31A C32A C33A C34A -8.1(18)
C32A C33A C34A S4A 3.2(16)
C32A C31A S4A C34A -6.2(10)
C30A C31A S4A C34A 176.8(9)
C33A C34A S4A C31A 1.8(11)
C32D C33D C34D S4D -2(4)
B2B O4B N1B C14B 172.4(5)
B2B O4B N1B Co2 -3.6(6)
N4B Co2 N1B C14B 72.0(6)
N2B Co2 N1B C14B 143.7(5)
N3B Co2 N1B C14B -128.5(5)
N6B Co2 N1B C14B -62.1(5)
N5B Co2 N1B C14B 2.7(5)
N4B Co2 N1B O4B -112.2(5)
N2B Co2 N1B O4B -40.4(4)
N3B Co2 N1B O4B 47.4(4)
N6B Co2 N1B O4B 113.8(4)
N5B Co2 N1B O4B 178.6(5)
B2B O5B N2B C20B 174.9(5)
B2B O5B N2B Co2 -3.2(7)
N4B Co2 N2B C20B 0.4(5)
N3B Co2 N2B C20B 142.7(5)
N6B Co2 N2B C20B 75.6(6)
N5B Co2 N2B C20B -73.6(6)
N1B Co2 N2B C20B -134.2(5)
N4B Co2 N2B O5B 178.5(5)
N3B Co2 N2B O5B -39.2(5)
N6B Co2 N2B O5B -106.3(5)
N5B Co2 N2B O5B 104.5(5)
N1B Co2 N2B O5B 43.9(5)
B2B O6B N3B C26B -176.1(5)
B2B O6B N3B Co2 3.0(6)
N4B Co2 N3B C26B -71.1(6)
N2B Co2 N3B C26B -141.9(5)
N6B Co2 N3B C26B -1.2(5)
N5B Co2 N3B C26B 68.7(5)
N1B Co2 N3B C26B 132.8(5)
N4B Co2 N3B O6B 109.9(5)
N2B Co2 N3B O6B 39.0(4)
N6B Co2 N3B O6B 179.8(5)
N5B Co2 N3B O6B -110.3(4)
N1B Co2 N3B O6B -46.2(4)
B1B O2B N4B C15B -179.2(5)
B1B O2B N4B Co2 -1.3(6)
N2B Co2 N4B C15B -1.4(5)
N3B Co2 N4B C15B -74.7(6)
N6B Co2 N4B C15B -141.0(5)
N5B Co2 N4B C15B 136.7(5)
N1B Co2 N4B C15B 72.4(5)
N2B Co2 N4B O2B -179.3(5)
N3B Co2 N4B O2B 107.5(5)
N6B Co2 N4B O2B 41.1(4)
N5B Co2 N4B O2B -41.2(4)
N1B Co2 N4B O2B -105.5(5)
B1B O1B N5B C9B -179.4(5)
B1B O1B N5B Co2 1.0(6)
N4B Co2 N5B C9B -137.8(5)
N2B Co2 N5B C9B -66.2(5)
N3B Co2 N5B C9B 66.6(5)
N6B Co2 N5B C9B 134.1(5)
N1B Co2 N5B C9B -1.6(4)
N4B Co2 N5B O1B 41.9(4)
N2B Co2 N5B O1B 113.5(4)
N3B Co2 N5B O1B -113.8(4)
N6B Co2 N5B O1B -46.3(4)
N1B Co2 N5B O1B 178.0(5)
B1B O3B N6B C21B 171.5(5)
B1B O3B N6B Co2 -5.2(6)
N4B Co2 N6B C21B 145.5(5)
N2B Co2 N6B C21B 73.0(5)
N3B Co2 N6B C21B 2.3(4)
N5B Co2 N6B C21B -128.0(5)
N1B Co2 N6B C21B -66.6(5)
N4B Co2 N6B O3B -37.9(4)
N2B Co2 N6B O3B -110.3(5)
N3B Co2 N6B O3B 178.9(5)
N5B Co2 N6B O3B 48.6(4)
N1B Co2 N6B O3B 110.0(4)
N6B O3B B1B O2B 61.4(6)
N6B O3B B1B O1B -62.2(6)
N6B O3B B1B C8B -179.0(5)
N4B O2B B1B O3B -59.6(7)
N4B O2B B1B O1B 63.6(6)
N4B O2B B1B C8B -179.4(4)
N5B O1B B1B O3B 63.5(6)
N5B O1B B1B O2B -60.6(6)
N5B O1B B1B C8B -178.5(4)
N1B O4B B2B O5B 63.4(7)
N1B O4B B2B O6B -60.7(6)
N1B O4B B2B C27B -176.6(4)
N2B O5B B2B O4B -62.0(7)
N2B O5B B2B O6B 62.5(6)
N2B O5B B2B C27B -179.2(5)
N3B O6B B2B O4B 62.9(6)
N3B O6B B2B O5B -61.8(6)
N3B O6B B2B C27B 177.9(4)
C4B S1B C1B C2B 0.1(6)
S1B C1B C2B C3B -0.3(8)
C1B C2B C3B C4B 0.5(9)
C2B C3B C4B C5B 177.6(6)
C2B C3B C4B S1B -0.4(7)
C1B S1B C4B C3B 0.2(5)
C1B S1B C4B C5B -177.9(5)
C3B C4B C5B C56B 34.4(11)
S1B C4B C5B C56B -147.9(6)
C3B C4B C5B S2B -141.1(6)
S1B C4B C5B S2B 36.6(7)
C8B S2B C5B C56B -0.4(5)
C8B S2B C5B C4B 175.9(5)
C4B C5B C56B C7B -176.3(6)
S2B C5B C56B C7B -0.4(8)
C5B C56B C7B C8B 1.3(9)
C56B C7B C8B B1B 178.9(6)
C56B C7B C8B S2B -1.5(7)
O3B B1B C8B C7B -117.7(7)
O2B B1B C8B C7B 3.9(9)
O1B B1B C8B C7B 123.5(7)
O3B B1B C8B S2B 62.7(6)
O2B B1B C8B S2B -175.7(4)
O1B B1B C8B S2B -56.1(6)
C5B S2B C8B C7B 1.1(5)
C5B S2B C8B B1B -179.2(5)
O1B N5B C9B C14B -179.3(5)
Co2 N5B C9B C14B 0.4(6)
O1B N5B C9B C10B 0.8(8)
Co2 N5B C9B C10B -179.6(4)
N5B C9B C10B C11B -166.3(6)
C14B C9B C10B C11B 13.7(8)
C9B C10B C11B C12B -45.8(8)
C10B C11B C12B C13B 63.5(8)
C11B C12B C13B C14B -43.9(8)
O4B N1B C14B C9B -179.4(5)
Co2 N1B C14B C9B -3.3(7)
O4B N1B C14B C13B -1.6(9)
Co2 N1B C14B C13B 174.5(5)
N5B C9B C14B N1B 1.9(7)
C10B C9B C14B N1B -178.2(6)
N5B C9B C14B C13B -176.0(5)
C10B C9B C14B C13B 3.9(9)
C12B C13B C14B N1B -166.7(6)
C12B C13B C14B C9B 10.9(8)
O2B N4B C15B C20B -179.9(5)
Co2 N4B C15B C20B 2.1(7)
O2B N4B C15B C16B -2.7(9)
Co2 N4B C15B C16B 179.3(5)
N4B C15B C16B C17B 168.4(6)
C20B C15B C16B C17B -14.7(8)
C15B C16B C17B C18B 45.8(7)
C16B C17B C18B C19B -67.1(8)
C17B C18B C19B C20B 50.9(7)
O5B N2B C20B C15B -177.6(5)
Co2 N2B C20B C15B 0.6(7)
O5B N2B C20B C19B 1.3(9)
Co2 N2B C20B C19B 179.6(5)
N4B C15B C20B N2B -1.7(8)
C16B C15B C20B N2B -178.9(6)
N4B C15B C20B C19B 179.3(6)
C16B C15B C20B C19B 2.1(9)
C18B C19B C20B N2B 161.4(6)
C18B C19B C20B C15B -19.8(8)
O3B N6B C21B C26B -179.7(5)
Co2 N6B C21B C26B -2.9(7)
O3B N6B C21B C22B -2.2(9)
Co2 N6B C21B C22B 174.6(5)
N6B C21B C22B C23B -158.4(6)
C26B C21B C22B C23B 18.9(8)
C21B C22B C23B C24B -51.3(8)
C22B C23B C24B C25B 66.0(8)
C23B C24B C25B C26B -43.1(8)
O6B N3B C26B C21B 179.2(5)
Co2 N3B C26B C21B 0.1(7)
O6B N3B C26B C25B 2.3(9)
Co2 N3B C26B C25B -176.8(5)
N6B C21B C26B N3B 1.8(7)
C22B C21B C26B N3B -175.8(6)
N6B C21B C26B C25B 178.8(6)
C22B C21B C26B C25B 1.2(9)
C24B C25B C26B N3B -172.8(6)
C24B C25B C26B C21B 10.6(9)
O4B B2B C27B C28B 32.7(8)
O5B B2B C27B C28B 153.6(6)
O6B B2B C27B C28B -86.0(7)
O4B B2B C27B S3B -150.8(4)
O5B B2B C27B S3B -29.9(7)
O6B B2B C27B S3B 90.5(6)
C30B S3B C27B C28B -0.3(5)
C30B S3B C27B B2B -177.2(5)
B2B C27B C28B C29B 177.3(6)
S3B C27B C28B C29B 0.3(7)
C27B C28B C29B C30B -0.2(8)
C28B C29B C30B C31B -178.4(6)
C28B C29B C30B S3B 0.0(7)
C27B S3B C30B C29B 0.1(5)
C27B S3B C30B C31B 178.7(5)
C29B C30B C31B C32B 16.4(12)
S3B C30B C31B C32B -161.9(7)
C29B C30B C31B S4B -164.6(6)
S3B C30B C31B S4B 17.1(8)
C30B C31B C32B C33B -179.9(8)
S4B C31B C32B C33B 1.0(11)
C31B C32B C33B C34B -2.4(13)
C32B C33B C34B S4B 2.7(11)
C32B C31B S4B C34B 0.4(8)
C30B C31B S4B C34B -178.7(7)
C33B C34B S4B C31B -1.8(8)
C32E C33E C34E S4E 2(6)
